data_4025825
loop_
_publ_author_name
'Stephen G. Davies'
'Ai M. Fletcher'
'Wataru Kurosawa'
'James A. Lee'
'Giovanna Poce'
'Paul M. Roberts'
'James E. Thomson'
'David M. Williamson'

_publ_contact_author_address
;Department of Chemistry
Chemistry Research Laboratory
University of Oxford
Mansfield Road
Oxford
OX1 3TA, U.K.
;
_publ_contact_author_email steve.davies@chem.ox.ac.uk
_publ_contact_author_fax '+44 1865 275633'
_publ_contact_author_name 'Stephen G. Davies'
_publ_contact_author_phone '+44 1865 275695'
_publ_section_title
;
 One-Pot Conversions of Olefins to Cyclic Carbonates and Secondary Allylic
 and Homoallylic Amines to Cyclic Carbamates
;
_journal_name_full 'Journal of Organic Chemistry'
_journal_page_first 7745
_journal_page_last 7756
_journal_paper_doi 10.1021/jo101614f
_journal_volume 75
_journal_year 2010
_chemical_formula_moiety 'C22 H29 N1 O1'
_chemical_formula_sum 'C22 H29 N O'
_chemical_formula_weight 323.48
_space_group_IT_number 14
_symmetry_cell_setting monoclinic
_symmetry_space_group_name_Hall '-P 2ybc'
_symmetry_space_group_name_H-M 'P 1 21/c 1'
_atom_sites_solution_hydrogens geom
_atom_sites_solution_primary direct
_audit_creation_date 09-09-10
_audit_creation_method CRYSTALS_ver_12.85
_cell_angle_alpha 90
_cell_angle_beta 97.3039(8)
_cell_angle_gamma 90
_cell_formula_units_Z 4
_cell_length_a 12.1182(2)
_cell_length_b 10.2863(2)
_cell_length_c 15.4746(3)
_cell_measurement_reflns_used 4459
_cell_measurement_temperature 150
_cell_measurement_theta_max 27
_cell_measurement_theta_min 5
_cell_volume 1913.28(6)
_computing_cell_refinement 'DENZO/SCALEPACK (Otwinowski & Minor, 1997)'
_computing_data_collection 'COLLECT (Nonius, 1997-2001).'
_computing_data_reduction 'DENZO/SCALEPACK (Otwinowski & Minor, 1997)'
_computing_molecular_graphics 'CAMERON (Watkin et al., 1996)'
_computing_publication_material 'CRYSTALS (Betteridge et al., 2003)'
_computing_structure_refinement 'CRYSTALS (Betteridge et al., 2003)'
_computing_structure_solution 'SIR92 (Altomare et al., 1994)'
_diffrn_ambient_temperature 150
_diffrn_measured_fraction_theta_full 0.993
_diffrn_measured_fraction_theta_max 0.989
_diffrn_measurement_device 'Nonius KappaCCD'
_diffrn_measurement_device_type Area
_diffrn_measurement_method \w
_diffrn_radiation_monochromator graphite
_diffrn_radiation_type 'Mo K\a'
_diffrn_radiation_wavelength 0.71073
_diffrn_reflns_av_R_equivalents 0.025
_diffrn_reflns_limit_h_max 15
_diffrn_reflns_limit_h_min -15
_diffrn_reflns_limit_k_max 13
_diffrn_reflns_limit_k_min -13
_diffrn_reflns_limit_l_max 19
_diffrn_reflns_limit_l_min -20
_diffrn_reflns_number 8507
_diffrn_reflns_theta_full 26.979
_diffrn_reflns_theta_max 27.530
_diffrn_reflns_theta_min 5.176
_diffrn_standards_number 0
_exptl_absorpt_coefficient_mu 0.068
_exptl_absorpt_correction_T_max 0.99
_exptl_absorpt_correction_T_min 0.99
_exptl_absorpt_correction_type multi-scan
_exptl_absorpt_process_details 'DENZO/SCALEPACK (Otwinowski & Minor, 1997)'
_exptl_crystal_colour colourless
_exptl_crystal_density_diffrn 1.123
_exptl_crystal_density_method 'not measured'
_exptl_crystal_description plate
_exptl_crystal_F_000 704
_exptl_crystal_size_max 0.28
_exptl_crystal_size_mid 0.21
_exptl_crystal_size_min 0.18
_refine_diff_density_max 0.18
_refine_diff_density_min -0.20
_refine_ls_extinction_method None
_refine_ls_goodness_of_fit_ref 0.9888
_refine_ls_hydrogen_treatment constr
_refine_ls_matrix_type full
_refine_ls_number_parameters 217
_refine_ls_number_reflns 2864
_refine_ls_number_restraints 0
_refine_ls_R_factor_all 0.0430
_refine_ls_R_factor_gt 0.0365
_refine_ls_shift/su_max 0.000444
_refine_ls_structure_factor_coef Fsqd
_refine_ls_weighting_details
;
 Method= Modified Sheldrick 
 w=1/[\s^2^(F^2^) + ( 0.04P)^2^ + 0.59P] 
 ,where P=(max(Fo^2^,0) + 2Fc^2^)/3 
;
_refine_ls_weighting_scheme calc
_refine_ls_wR_factor_all 0.0895
_refine_ls_wR_factor_gt 0.0865
_refine_ls_wR_factor_ref 0.0895
_reflns_limit_h_max 15
_reflns_limit_h_min -15
_reflns_limit_k_max 13
_reflns_limit_k_min 0
_reflns_limit_l_max 20
_reflns_limit_l_min 0
_reflns_number_gt 2485
_reflns_number_total 4354
_reflns_threshold_expression I>2.0\s(I)
_oxford_diffrn_Wilson_B_factor 2.39
_oxford_diffrn_Wilson_scale 2.57
_oxford_refine_ls_r_factor_ref 0.0430
_oxford_refine_ls_scale 0.6648(16)
_oxford_reflns_number_all 2864
_oxford_reflns_threshold_expression_ref I>-3.0\s(I)
_oxford_structure_analysis_title '9101029 SGD266'
_cod_data_source_file jo101614f_si_003.cif
_cod_data_source_block 1
_cod_depositor_comments
;
The following automatic conversions were performed:

'_symmetry_cell_setting' value 'Monoclinic' changed to 'monoclinic'
according to the built-in table from CIF Core dictionary named
'cif_core.dic' version 2.4.1 from 2010-06-29.

Automatic conversion script
Id: cif_fix_values 1646 2011-03-28 12:23:43Z adriana 
;
_cod_original_sg_symbol_H-M 'P 1 21/c 1 '
_cod_original_formula_sum 'C22 H29 N1 O1'
_cod_database_code 4025825

loop_
_symmetry_equiv_pos_as_xyz
x,y,z
-x,-y,-z
-x,y+1/2,-z+1/2
x,-y+1/2,z+1/2

loop_
_atom_site_label
_atom_site_type_symbol
_atom_site_fract_x
_atom_site_fract_y
_atom_site_fract_z
_atom_site_U_iso_or_equiv
_atom_site_occupancy
_atom_site_adp_type
_atom_site_refinement_flags_posn
_atom_site_refinement_flags_adp
_atom_site_refinement_flags_occupancy
_atom_site_disorder_assembly
_atom_site_disorder_group
_oxford_atom_site_special_shape
_atom_site_attached_hydrogens
O1 O 0.75542(8) 1.11140(9) 0.38915(6) 0.0361 1.0000 Uani . . . . . . .
C2 C 0.77950(10) 1.06040(13) 0.47699(8) 0.0283 1.0000 Uani . . . . . . .
C3 C 0.70421(11) 1.17214(13) 0.45903(8) 0.0298 1.0000 Uani . . . . . . .
C4 C 0.58027(11) 1.15754(15) 0.45198(10) 0.0396 1.0000 Uani . . . . . . .
C5 C 0.74811(13) 1.30638(14) 0.48108(11) 0.0419 1.0000 Uani . . . . . . .
C6 C 0.74728(10) 0.92040(12) 0.49234(8) 0.0251 1.0000 Uani . . . . . . .
N7 N 0.79454(8) 0.82729(10) 0.43370(6) 0.0255 1.0000 Uani . . . . . . .
C8 C 0.72952(11) 0.82016(13) 0.34694(8) 0.0292 1.0000 Uani . . . . . . .
C9 C 0.61910(10) 0.75173(13) 0.34626(8) 0.0277 1.0000 Uani . . . . . . .
C10 C 0.61092(12) 0.63436(14) 0.38939(9) 0.0357 1.0000 Uani . . . . . . .
C11 C 0.51114(13) 0.56689(15) 0.38248(11) 0.0433 1.0000 Uani . . . . . . .
C12 C 0.41798(12) 0.61555(16) 0.33228(10) 0.0442 1.0000 Uani . . . . . . .
C13 C 0.42436(12) 0.73268(17) 0.29001(10) 0.0435 1.0000 Uani . . . . . . .
C14 C 0.52413(11) 0.80105(15) 0.29743(9) 0.0358 1.0000 Uani . . . . . . .
C15 C 0.91259(10) 0.85130(13) 0.42765(9) 0.0303 1.0000 Uani . . . . . . .
C16 C 0.96728(10) 0.74164(14) 0.38350(8) 0.0296 1.0000 Uani . . . . . . .
C17 C 0.95028(12) 0.61212(14) 0.40414(9) 0.0353 1.0000 Uani . . . . . . .
C18 C 1.00417(12) 0.51355(15) 0.36481(10) 0.0414 1.0000 Uani . . . . . . .
C19 C 1.07543(12) 0.54362(16) 0.30469(10) 0.0425 1.0000 Uani . . . . . . .
C20 C 1.09245(12) 0.67128(16) 0.28294(9) 0.0401 1.0000 Uani . . . . . . .
C21 C 1.03870(11) 0.76976(15) 0.32250(9) 0.0340 1.0000 Uani . . . . . . .
C22 C 0.78023(12) 0.88397(14) 0.58874(8) 0.0334 1.0000 Uani . . . . . . .
C23 C 0.72454(12) 0.97474(15) 0.64847(9) 0.0394 1.0000 Uani . . . . . . .
C24 C 0.75118(16) 0.74306(16) 0.60589(10) 0.0530 1.0000 Uani . . . . . . .
H21 H 0.8561 1.0834 0.5084 0.0374 1.0000 Uiso R . . . . . .
H43 H 0.5582 1.1778 0.5101 0.0593 1.0000 Uiso R . . . . . .
H42 H 0.5475 1.2211 0.4081 0.0604 1.0000 Uiso R . . . . . .
H41 H 0.5579 1.0669 0.4354 0.0607 1.0000 Uiso R . . . . . .
H53 H 0.7233 1.3340 0.5374 0.0636 1.0000 Uiso R . . . . . .
H52 H 0.8290 1.3068 0.4851 0.0637 1.0000 Uiso R . . . . . .
H51 H 0.7164 1.3654 0.4345 0.0633 1.0000 Uiso R . . . . . .
H61 H 0.6635 0.9134 0.4803 0.0307 1.0000 Uiso R . . . . . .
H82 H 0.7164 0.9094 0.3211 0.0371 1.0000 Uiso R . . . . . .
H81 H 0.7754 0.7675 0.3086 0.0359 1.0000 Uiso R . . . . . .
H101 H 0.6776 0.5987 0.4263 0.0469 1.0000 Uiso R . . . . . .
H111 H 0.5079 0.4845 0.4145 0.0545 1.0000 Uiso R . . . . . .
H121 H 0.3475 0.5675 0.3255 0.0572 1.0000 Uiso R . . . . . .
H131 H 0.3576 0.7658 0.2540 0.0578 1.0000 Uiso R . . . . . .
H141 H 0.5295 0.8856 0.2673 0.0450 1.0000 Uiso R . . . . . .
H152 H 0.9524 0.8610 0.4891 0.0390 1.0000 Uiso R . . . . . .
H151 H 0.9231 0.9361 0.3951 0.0390 1.0000 Uiso R . . . . . .
H171 H 0.9012 0.5922 0.4467 0.0440 1.0000 Uiso R . . . . . .
H181 H 0.9915 0.4235 0.3800 0.0526 1.0000 Uiso R . . . . . .
H191 H 1.1131 0.4754 0.2790 0.0527 1.0000 Uiso R . . . . . .
H201 H 1.1430 0.6932 0.2401 0.0504 1.0000 Uiso R . . . . . .
H211 H 1.0517 0.8607 0.3067 0.0453 1.0000 Uiso R . . . . . .
H221 H 0.8640 0.8955 0.6009 0.0422 1.0000 Uiso R . . . . . .
H232 H 0.7497 0.9544 0.7106 0.0626 1.0000 Uiso R . . . . . .
H231 H 0.7428 1.0671 0.6367 0.0625 1.0000 Uiso R . . . . . .
H233 H 0.6420 0.9642 0.6377 0.0633 1.0000 Uiso R . . . . . .
H242 H 0.7716 0.7253 0.6681 0.0802 1.0000 Uiso R . . . . . .
H241 H 0.7933 0.6866 0.5706 0.0799 1.0000 Uiso R . . . . . .
H243 H 0.6689 0.7321 0.5886 0.0809 1.0000 Uiso R . . . . . .

loop_
_atom_site_aniso_label
_atom_site_aniso_U_11
_atom_site_aniso_U_22
_atom_site_aniso_U_33
_atom_site_aniso_U_23
_atom_site_aniso_U_13
_atom_site_aniso_U_12
O1 0.0453(6) 0.0341(6) 0.0316(5) 0.0043(4) 0.0153(4) 0.0043(4)
C2 0.0254(7) 0.0325(7) 0.0273(7) -0.0004(6) 0.0046(5) 0.0019(6)
C3 0.0313(7) 0.0303(7) 0.0291(7) 0.0014(6) 0.0083(6) 0.0034(6)
C4 0.0320(8) 0.0377(8) 0.0486(9) 0.0063(7) 0.0031(6) 0.0057(6)
C5 0.0415(8) 0.0324(8) 0.0528(9) -0.0005(7) 0.0094(7) 0.0018(7)
C6 0.0228(6) 0.0289(7) 0.0240(7) 0.0000(5) 0.0048(5) 0.0041(5)
N7 0.0235(5) 0.0317(6) 0.0214(5) -0.0017(4) 0.0038(4) 0.0021(5)
C8 0.0314(7) 0.0339(8) 0.0223(6) -0.0005(5) 0.0034(5) 0.0005(6)
C9 0.0305(7) 0.0299(7) 0.0229(7) -0.0066(5) 0.0039(5) 0.0029(5)
C10 0.0356(8) 0.0306(8) 0.0404(8) -0.0016(6) 0.0024(6) 0.0017(6)
C11 0.0474(9) 0.0325(8) 0.0513(9) -0.0065(7) 0.0107(7) -0.0076(7)
C12 0.0338(8) 0.0503(10) 0.0491(9) -0.0213(8) 0.0081(7) -0.0084(7)
C13 0.0323(8) 0.0576(11) 0.0391(8) -0.0137(8) -0.0014(6) 0.0039(7)
C14 0.0354(8) 0.0424(9) 0.0288(7) -0.0031(6) 0.0009(6) 0.0038(6)
C15 0.0254(7) 0.0343(8) 0.0318(7) -0.0035(6) 0.0064(5) 0.0003(6)
C16 0.0243(7) 0.0374(8) 0.0269(7) -0.0034(6) 0.0022(5) 0.0037(6)
C17 0.0331(7) 0.0373(8) 0.0366(8) -0.0008(6) 0.0089(6) 0.0023(6)
C18 0.0405(8) 0.0363(8) 0.0476(9) -0.0059(7) 0.0060(7) 0.0062(7)
C19 0.0354(8) 0.0495(10) 0.0423(9) -0.0148(7) 0.0034(7) 0.0128(7)
C20 0.0309(7) 0.0566(10) 0.0338(8) -0.0040(7) 0.0084(6) 0.0066(7)
C21 0.0288(7) 0.0427(8) 0.0310(7) 0.0004(6) 0.0057(6) 0.0037(6)
C22 0.0360(7) 0.0403(8) 0.0242(7) 0.0004(6) 0.0051(6) 0.0091(6)
C23 0.0464(8) 0.0449(9) 0.0277(7) -0.0043(6) 0.0083(6) 0.0058(7)
C24 0.0910(13) 0.0410(9) 0.0299(8) 0.0079(7) 0.0187(8) 0.0205(9)

loop_
_atom_type_symbol
_atom_type_scat_dispersion_real
_atom_type_scat_dispersion_imag
_atom_type_scat_Cromer_Mann_a1
_atom_type_scat_Cromer_Mann_b1
_atom_type_scat_Cromer_Mann_a2
_atom_type_scat_Cromer_Mann_b2
_atom_type_scat_Cromer_Mann_a3
_atom_type_scat_Cromer_Mann_b3
_atom_type_scat_Cromer_Mann_a4
_atom_type_scat_Cromer_Mann_b4
_atom_type_scat_Cromer_Mann_c
_atom_type_scat_source
C 0.0033 0.0016 2.3100 20.8439 1.0200 10.2075 1.5886 0.5687 0.8650 51.6512 0.2156 'International Tables Vol C 4.2.6.8 and 6.1.1.4'
H 0.0000 0.0000 0.4930 10.5109 0.3229 26.1257 0.1402 3.1424 0.0408 57.7998 0.0030 'International Tables Vol C 4.2.6.8 and 6.1.1.4'
N 0.0061 0.0033 12.2126 0.0057 3.1322 9.8933 2.0125 28.9975 1.1663 0.5826 -11.5290 'International Tables Vol C 4.2.6.8 and 6.1.1.4'
O 0.0106 0.0060 3.0485 13.2771 2.2868 5.7011 1.5463 0.3239 0.8670 32.9089 0.2508 'International Tables Vol C 4.2.6.8 and 6.1.1.4'

loop_
_geom_angle_atom_site_label_1
_geom_angle_site_symmetry_1
_geom_angle_atom_site_label_2
_geom_angle_site_symmetry_2
_geom_angle_atom_site_label_3
_geom_angle_site_symmetry_3
_geom_angle
_geom_angle_publ_flag
C2 . O1 . C3 . 60.86(8) yes
O1 . C2 . C3 . 59.67(8) yes
O1 . C2 . C6 . 117.65(10) yes
C3 . C2 . C6 . 127.20(11) yes
O1 . C2 . H21 . 115.1 no
C3 . C2 . H21 . 114.5 no
C6 . C2 . H21 . 112.5 no
C2 . C3 . O1 . 59.48(8) yes
C2 . C3 . C4 . 121.78(12) yes
O1 . C3 . C4 . 114.89(11) yes
C2 . C3 . C5 . 118.79(12) yes
O1 . C3 . C5 . 113.03(11) yes
C4 . C3 . C5 . 115.51(12) yes
C3 . C4 . H43 . 107.2 no
C3 . C4 . H42 . 107.2 no
H43 . C4 . H42 . 110.6 no
C3 . C4 . H41 . 110.5 no
H43 . C4 . H41 . 109.6 no
H42 . C4 . H41 . 111.7 no
C3 . C5 . H53 . 108.8 no
C3 . C5 . H52 . 110.0 no
H53 . C5 . H52 . 110.7 no
C3 . C5 . H51 . 107.9 no
H53 . C5 . H51 . 109.4 no
H52 . C5 . H51 . 109.9 no
C2 . C6 . N7 . 112.93(10) yes
C2 . C6 . C22 . 110.00(11) yes
N7 . C6 . C22 . 111.26(10) yes
C2 . C6 . H61 . 108.1 no
N7 . C6 . H61 . 107.4 no
C22 . C6 . H61 . 106.9 no
C6 . N7 . C8 . 112.79(10) yes
C6 . N7 . C15 . 112.70(10) yes
C8 . N7 . C15 . 111.35(10) yes
N7 . C8 . C9 . 113.64(11) yes
N7 . C8 . H82 . 110.9 no
C9 . C8 . H82 . 109.1 no
N7 . C8 . H81 . 106.8 no
C9 . C8 . H81 . 107.2 no
H82 . C8 . H81 . 108.9 no
C8 . C9 . C10 . 121.25(12) yes
C8 . C9 . C14 . 120.34(12) yes
C10 . C9 . C14 . 118.28(13) yes
C9 . C10 . C11 . 120.85(14) yes
C9 . C10 . H101 . 119.5 no
C11 . C10 . H101 . 119.7 no
C10 . C11 . C12 . 120.31(15) yes
C10 . C11 . H111 . 118.8 no
C12 . C11 . H111 . 120.9 no
C11 . C12 . C13 . 119.54(14) yes
C11 . C12 . H121 . 121.1 no
C13 . C12 . H121 . 119.4 no
C12 . C13 . C14 . 120.24(14) yes
C12 . C13 . H131 . 118.7 no
C14 . C13 . H131 . 121.0 no
C13 . C14 . C9 . 120.75(14) yes
C13 . C14 . H141 . 120.8 no
C9 . C14 . H141 . 118.4 no
N7 . C15 . C16 . 112.94(11) yes
N7 . C15 . H152 . 107.9 no
C16 . C15 . H152 . 108.2 no
N7 . C15 . H151 . 111.0 no
C16 . C15 . H151 . 108.9 no
H152 . C15 . H151 . 107.6 no
C15 . C16 . C17 . 121.56(12) yes
C15 . C16 . C21 . 119.83(13) yes
C17 . C16 . C21 . 118.58(13) yes
C16 . C17 . C18 . 120.47(14) yes
C16 . C17 . H171 . 118.8 no
C18 . C17 . H171 . 120.7 no
C17 . C18 . C19 . 120.05(15) yes
C17 . C18 . H181 . 119.5 no
C19 . C18 . H181 . 120.5 no
C18 . C19 . C20 . 120.22(14) yes
C18 . C19 . H191 . 119.3 no
C20 . C19 . H191 . 120.4 no
C19 . C20 . C21 . 119.65(14) yes
C19 . C20 . H201 . 120.5 no
C21 . C20 . H201 . 119.8 no
C16 . C21 . C20 . 121.02(14) yes
C16 . C21 . H211 . 120.0 no
C20 . C21 . H211 . 119.0 no
C6 . C22 . C23 . 110.89(11) yes
C6 . C22 . C24 . 111.29(11) yes
C23 . C22 . C24 . 110.25(12) yes
C6 . C22 . H221 . 106.3 no
C23 . C22 . H221 . 108.9 no
C24 . C22 . H221 . 109.1 no
C22 . C23 . H232 . 110.5 no
C22 . C23 . H231 . 110.3 no
H232 . C23 . H231 . 109.2 no
C22 . C23 . H233 . 110.0 no
H232 . C23 . H233 . 108.5 no
H231 . C23 . H233 . 108.3 no
C22 . C24 . H242 . 108.2 no
C22 . C24 . H241 . 108.5 no
H242 . C24 . H241 . 110.6 no
C22 . C24 . H243 . 107.7 no
H242 . C24 . H243 . 111.0 no
H241 . C24 . H243 . 110.7 no

loop_
_geom_bond_atom_site_label_1
_geom_bond_site_symmetry_1
_geom_bond_atom_site_label_2
_geom_bond_site_symmetry_2
_geom_bond_distance
_geom_bond_publ_flag
O1 . C2 . 1.4516(16) yes
O1 . C3 . 1.4544(16) yes
C2 . C3 . 1.4718(19) yes
C2 . C6 . 1.5186(18) yes
C2 . H21 . 1.019 no
C3 . C4 . 1.4995(19) yes
C3 . C5 . 1.503(2) yes
C4 . H43 . 0.993 no
C4 . H42 . 0.988 no
C4 . H41 . 0.996 no
C5 . H53 . 0.999 no
C5 . H52 . 0.974 no
C5 . H51 . 0.982 no
C6 . N7 . 1.4835(16) yes
C6 . C22 . 1.5406(17) yes
C6 . H61 . 1.012 no
N7 . C8 . 1.4697(16) yes
N7 . C15 . 1.4665(16) yes
C8 . C9 . 1.5108(18) yes
C8 . H82 . 1.005 no
C8 . H81 . 1.018 no
C9 . C10 . 1.389(2) yes
C9 . C14 . 1.3899(19) yes
C10 . C11 . 1.387(2) yes
C10 . H101 . 0.998 no
C11 . C12 . 1.380(2) yes
C11 . H111 . 0.985 no
C12 . C13 . 1.378(2) yes
C12 . H121 . 0.981 no
C13 . C14 . 1.391(2) yes
C13 . H131 . 0.983 no
C14 . H141 . 0.993 no
C15 . C16 . 1.5144(19) yes
C15 . H152 . 1.015 no
C15 . H151 . 1.023 no
C16 . C17 . 1.391(2) yes
C16 . C21 . 1.3897(19) yes
C17 . C18 . 1.388(2) yes
C17 . H171 . 0.964 no
C18 . C19 . 1.382(2) yes
C18 . H181 . 0.973 no
C19 . C20 . 1.378(2) yes
C19 . H191 . 0.952 no
C20 . C21 . 1.388(2) yes
C20 . H201 . 0.985 no
C21 . H211 . 0.985 no
C22 . C23 . 1.5297(19) yes
C22 . C24 . 1.523(2) yes
C22 . H221 . 1.015 no
C23 . H232 . 0.993 no
C23 . H231 . 0.998 no
C23 . H233 . 0.998 no
C24 . H242 . 0.981 no
C24 . H241 . 0.983 no
C24 . H243 . 1.005 no

loop_
_geom_hbond_atom_site_label_D
_geom_hbond_site_symmetry_D
_geom_hbond_atom_site_label_H
_geom_hbond_site_symmetry_H
_geom_hbond_atom_site_label_A
_geom_hbond_site_symmetry_A
_geom_hbond_angle_DHA
_geom_hbond_distance_DH
_geom_hbond_distance_HA
_geom_hbond_distance_DA
_geom_hbond_publ_flag
C8 . H82 . O1 . 128 1.01 2.35 3.074(2) yes
